data_4340630
loop_
_publ_author_name
'Yan, Zheng'
'Li, Jin-Yan'
'Liu, Tao'
'Ni, Zhao-Ping'
'Chen, Yan-Cong'
'Guo, Fu-Sheng'
'Tong, Ming-Liang'

_publ_section_title
;
 Enhanced Spin-Crossover Behavior Mediated by Supramolecular Cooperative
 Interactions.
;
_journal_issue 15
_journal_name_full 'Inorganic chemistry'
_journal_page_first 8129
_journal_paper_doi 10.1021/ic5011902
_journal_volume 53
_journal_year 2014
_chemical_formula_sum 'C26 H16 Ag2 Fe N12 O0'
_chemical_formula_weight 768.10
_chemical_name_systematic
; 
 ? 
;
_space_group_IT_number 15
_symmetry_cell_setting monoclinic
_symmetry_space_group_name_Hall '-C 2yc'
_symmetry_space_group_name_H-M 'C 1 2/c 1'
_atom_sites_solution_hydrogens geom
_atom_sites_solution_primary direct
_atom_sites_solution_secondary difmap
_audit_creation_method SHELXL-97
_cell_angle_alpha 90.00
_cell_angle_beta 124.811(2)
_cell_angle_gamma 90.00
_cell_formula_units_Z 4
_cell_length_a 19.4761(13)
_cell_length_b 12.4556(9)
_cell_length_c 13.9142(9)
_cell_measurement_reflns_used 5939
_cell_measurement_temperature 298(2)
_cell_measurement_theta_max 54.86
_cell_measurement_theta_min 6.35
_cell_volume 2771.3(3)
_computing_cell_refinement 'PROCESS-AUTO (Rigaku Corporation, 1998)'
_computing_data_collection 'PROCESS-AUTO (Rigaku Corporation, 1998)'
_computing_data_reduction 'PROCESS-AUTO (Rigaku Corporation, 1998)'
_computing_molecular_graphics 'Bruker SHELXTL'
_computing_publication_material 'Bruker SHELXTL'
_computing_structure_refinement 'SHELXL-97 (Sheldrick, 1997)'
_computing_structure_solution 'SHELXS-97 (Sheldrick, 1990)'
_diffrn_ambient_temperature 298(2)
_diffrn_measured_fraction_theta_full 0.980
_diffrn_measured_fraction_theta_max 0.980
_diffrn_measurement_device_type 'Rigaku R-AXIS SPIDER Image Plate diffractometer'
_diffrn_measurement_method '\w scan'
_diffrn_radiation_monochromator graphite
_diffrn_radiation_source 'fine-focus sealed tube'
_diffrn_radiation_type MoK\a
_diffrn_radiation_wavelength 0.71073
_diffrn_reflns_av_R_equivalents 0.0286
_diffrn_reflns_av_sigmaI/netI 0.0365
_diffrn_reflns_limit_h_max 23
_diffrn_reflns_limit_h_min -25
_diffrn_reflns_limit_k_max 16
_diffrn_reflns_limit_k_min -10
_diffrn_reflns_limit_l_max 18
_diffrn_reflns_limit_l_min -15
_diffrn_reflns_number 7804
_diffrn_reflns_theta_full 27.43
_diffrn_reflns_theta_max 27.43
_diffrn_reflns_theta_min 3.17
_exptl_absorpt_coefficient_mu 1.956
_exptl_absorpt_correction_T_max 0.8552
_exptl_absorpt_correction_T_min 0.7532
_exptl_absorpt_correction_type multi-scan
_exptl_crystal_colour yellow
_exptl_crystal_density_diffrn 1.841
_exptl_crystal_density_method 'not measured'
_exptl_crystal_description block
_exptl_crystal_F_000 1504
_exptl_crystal_size_max 0.15
_exptl_crystal_size_mid 0.13
_exptl_crystal_size_min 0.08
_refine_diff_density_max 0.726
_refine_diff_density_min -0.744
_refine_diff_density_rms 0.087
_refine_ls_extinction_method none
_refine_ls_goodness_of_fit_ref 1.052
_refine_ls_hydrogen_treatment constr
_refine_ls_matrix_type full
_refine_ls_number_parameters 186
_refine_ls_number_reflns 3090
_refine_ls_number_restraints 0
_refine_ls_restrained_S_all 1.052
_refine_ls_R_factor_all 0.0581
_refine_ls_R_factor_gt 0.0364
_refine_ls_shift/su_max 0.001
_refine_ls_shift/su_mean 0.000
_refine_ls_structure_factor_coef Fsqd
_refine_ls_weighting_details 'calc w=1/[\s^2^(Fo^2^)+(0.0462P)^2^+2.2786P] where P=(Fo^2^+2Fc^2^)/3'
_refine_ls_weighting_scheme calc
_refine_ls_wR_factor_gt 0.0852
_refine_ls_wR_factor_ref 0.0994
_reflns_number_gt 2169
_reflns_number_total 3154
_reflns_threshold_expression >2sigma(I)
_cod_data_source_file ic5011902_si_002.cif
_cod_data_source_block 1_298K
_cod_depositor_comments
;
The following automatic conversions were performed:

'_symmetry_cell_setting' value 'Monoclinic' changed to 'monoclinic'
according to
/usr/data/users/saulius/crontab/automatic-downloads/current/ACS/lib/dictionaries/cif_core.dic
dictionary named 'cif_core.dic' version 2.4.2 from
2011-04-26.

'_exptl_absorpt_correction_type' value 'Multi-scan'
changed to 'multi-scan' according to
/usr/data/users/saulius/crontab/automatic-downloads/current/ACS/lib/dictionaries/cif_core.dic
dictionary named 'cif_core.dic' version 2.4.2 from 2011-04-26.

Automatic conversion script
Id: cif_fix_values 2281 2013-09-26 08:29:07Z andrius 
;
_cod_original_sg_symbol_H-M C2/c
_cod_database_code 4340630

loop_
_symmetry_equiv_pos_as_xyz
'x, y, z'
'-x, y, -z+1/2'
'x+1/2, y+1/2, z'
'-x+1/2, y+1/2, -z+1/2'
'-x, -y, -z'
'x, -y, z-1/2'
'-x+1/2, -y+1/2, -z'
'x+1/2, -y+1/2, z-1/2'

loop_
_atom_site_label
_atom_site_type_symbol
_atom_site_fract_x
_atom_site_fract_y
_atom_site_fract_z
_atom_site_U_iso_or_equiv
_atom_site_adp_type
_atom_site_occupancy
_atom_site_symmetry_multiplicity
_atom_site_calc_flag
_atom_site_refinement_flags
Ag1 Ag -0.11922(2) 1.09933(3) -0.07463(2) 0.06246(14) Uani 1 1 d .
Fe1 Fe 0.0000 1.20268(6) -0.2500 0.04310(19) Uani 1 2 d S
N1 N -0.06824(19) 1.3259(3) -0.3971(3) 0.0507(8) Uani 1 1 d .
N2 N -0.11370(17) 1.2395(3) -0.2651(2) 0.0477(7) Uani 1 1 d .
N3 N -0.14995(18) 1.2141(3) -0.2084(2) 0.0468(7) Uani 1 1 d .
N4 N -0.2619(2) 1.1886(3) -0.1478(3) 0.0609(9) Uani 1 1 d .
N5 N -0.23069(18) 1.3381(3) -0.3446(3) 0.0521(8) Uani 1 1 d .
N6 N -0.0429(2) 0.9173(3) 0.1200(3) 0.0529(8) Uani 1 1 d .
C1 C -0.0469(3) 1.3599(4) -0.4682(4) 0.0614(11) Uani 1 1 d .
H1A H 0.0051 1.3402 -0.4508 0.074 Uiso 1 1 calc R
C2 C -0.0981(3) 1.4226(4) -0.5654(4) 0.0642(12) Uani 1 1 d .
H2A H -0.0806 1.4451 -0.6119 0.077 Uiso 1 1 calc R
C3 C -0.1754(3) 1.4514(4) -0.5928(4) 0.0646(11) Uani 1 1 d .
H3A H -0.2112 1.4930 -0.6587 0.077 Uiso 1 1 calc R
C4 C -0.1995(3) 1.4179(4) -0.5213(3) 0.0566(10) Uani 1 1 d .
H4A H -0.2514 1.4367 -0.5377 0.068 Uiso 1 1 calc R
C5 C -0.1442(2) 1.3555(3) -0.4247(3) 0.0486(8) Uani 1 1 d .
C6 C -0.1639(2) 1.3125(3) -0.3451(3) 0.0464(8) Uani 1 1 d .
C7 C -0.2196(2) 1.2742(3) -0.2592(3) 0.0476(8) Uani 1 1 d .
C8 C -0.2775(2) 1.2659(4) -0.2243(3) 0.0503(9) Uani 1 1 d .
C9 C -0.3455(2) 1.3352(4) -0.2693(4) 0.0616(11) Uani 1 1 d .
H9A H -0.3553 1.3884 -0.3226 0.074 Uiso 1 1 calc R
C10 C -0.3981(3) 1.3238(5) -0.2336(4) 0.0735(14) Uani 1 1 d .
H10A H -0.4430 1.3702 -0.2610 0.088 Uiso 1 1 calc R
C11 C -0.3831(3) 1.2427(5) -0.1566(4) 0.0764(15) Uani 1 1 d .
H11A H -0.4183 1.2320 -0.1324 0.092 Uiso 1 1 calc R
C12 C -0.3149(3) 1.1781(5) -0.1166(4) 0.0761(15) Uani 1 1 d .
H12A H -0.3049 1.1236 -0.0644 0.091 Uiso 1 1 calc R
C13 C -0.0689(2) 0.9839(4) 0.0526(3) 0.0503(9) Uani 1 1 d .

loop_
_atom_site_aniso_label
_atom_site_aniso_U_11
_atom_site_aniso_U_22
_atom_site_aniso_U_33
_atom_site_aniso_U_23
_atom_site_aniso_U_13
_atom_site_aniso_U_12
Ag1 0.0740(2) 0.0485(2) 0.04704(19) 0.00965(13) 0.02398(15) 0.01053(15)
Fe1 0.0397(4) 0.0412(5) 0.0412(4) 0.000 0.0189(3) 0.000
N1 0.0489(17) 0.049(2) 0.0509(17) 0.0039(13) 0.0265(13) -0.0008(14)
N2 0.0429(15) 0.048(2) 0.0487(16) 0.0050(13) 0.0242(12) 0.0049(13)
N3 0.0432(15) 0.047(2) 0.0458(15) 0.0051(13) 0.0229(12) 0.0034(13)
N4 0.0563(19) 0.068(3) 0.0574(19) 0.0168(17) 0.0317(16) 0.0136(17)
N5 0.0462(17) 0.050(2) 0.0531(18) 0.0111(14) 0.0244(14) 0.0086(14)
N6 0.0539(17) 0.050(2) 0.0458(17) 0.0010(14) 0.0228(13) 0.0034(15)
C1 0.059(2) 0.061(3) 0.064(2) 0.007(2) 0.0350(19) 0.000(2)
C2 0.074(3) 0.062(3) 0.060(2) 0.0087(19) 0.040(2) -0.003(2)
C3 0.072(3) 0.051(3) 0.056(2) 0.0117(19) 0.0278(19) 0.005(2)
C4 0.057(2) 0.047(3) 0.055(2) 0.0073(17) 0.0256(17) 0.0054(17)
C5 0.047(2) 0.042(2) 0.0472(19) 0.0010(15) 0.0212(15) -0.0018(16)
C6 0.0399(18) 0.046(2) 0.0436(18) 0.0052(15) 0.0179(14) 0.0027(15)
C7 0.0385(17) 0.047(3) 0.0469(18) 0.0045(15) 0.0181(14) 0.0053(15)
C8 0.0421(18) 0.053(3) 0.0480(19) 0.0030(16) 0.0211(15) 0.0026(16)
C9 0.051(2) 0.061(3) 0.068(2) 0.016(2) 0.0310(19) 0.0109(19)
C10 0.054(2) 0.083(4) 0.085(3) 0.017(3) 0.041(2) 0.019(2)
C11 0.058(3) 0.098(5) 0.083(3) 0.019(3) 0.046(2) 0.012(3)
C12 0.071(3) 0.092(4) 0.077(3) 0.029(3) 0.049(2) 0.015(3)
C13 0.0502(19) 0.048(3) 0.0455(19) 0.0007(17) 0.0230(15) 0.0066(17)

loop_
_atom_type_symbol
_atom_type_description
_atom_type_scat_dispersion_real
_atom_type_scat_dispersion_imag
_atom_type_scat_source
C C 0.0033 0.0016 'International Tables Vol C Tables 4.2.6.8 and 6.1.1.4'
H H 0.0000 0.0000 'International Tables Vol C Tables 4.2.6.8 and 6.1.1.4'
N N 0.0061 0.0033 'International Tables Vol C Tables 4.2.6.8 and 6.1.1.4'
O O 0.0106 0.0060 'International Tables Vol C Tables 4.2.6.8 and 6.1.1.4'
Fe Fe 0.3463 0.8444 'International Tables Vol C Tables 4.2.6.8 and 6.1.1.4'
Ag Ag -0.8971 1.1015 'International Tables Vol C Tables 4.2.6.8 and 6.1.1.4'

loop_
_geom_angle_atom_site_label_1
_geom_angle_atom_site_label_2
_geom_angle_atom_site_label_3
_geom_angle
_geom_angle_site_symmetry_1
_geom_angle_site_symmetry_3
C13 Ag1 N3 168.28(13) . .
C13 Ag1 N4 121.06(13) . .
N3 Ag1 N4 70.65(11) . .
N6 Fe1 N6 90.15(19) 6_575 5_575
N6 Fe1 N2 96.68(12) 6_575 2_554
N6 Fe1 N2 100.66(12) 5_575 2_554
N6 Fe1 N2 100.66(12) 6_575 .
N6 Fe1 N2 96.68(12) 5_575 .
N2 Fe1 N2 155.37(19) 2_554 .
N6 Fe1 N1 170.22(12) 6_575 2_554
N6 Fe1 N1 87.97(13) 5_575 2_554
N2 Fe1 N1 74.27(11) 2_554 2_554
N2 Fe1 N1 89.09(12) . 2_554
N6 Fe1 N1 87.97(13) 6_575 .
N6 Fe1 N1 170.22(12) 5_575 .
N2 Fe1 N1 89.09(12) 2_554 .
N2 Fe1 N1 74.27(11) . .
N1 Fe1 N1 95.45(18) 2_554 .
C1 N1 C5 117.0(3) . .
C1 N1 Fe1 127.4(3) . .
C5 N1 Fe1 114.9(2) . .
C6 N2 N3 105.5(3) . .
C6 N2 Fe1 116.8(2) . .
N3 N2 Fe1 137.6(2) . .
C7 N3 N2 105.5(3) . .
C7 N3 Ag1 121.7(2) . .
N2 N3 Ag1 132.6(2) . .
C12 N4 C8 117.6(4) . .
C12 N4 Ag1 133.0(3) . .
C8 N4 Ag1 109.0(2) . .
C7 N5 C6 101.4(3) . .
C13 N6 Fe1 175.6(3) . 5_575
N1 C1 C2 123.3(4) . .
N1 C1 H1A 118.4 . .
C2 C1 H1A 118.4 . .
C3 C2 C1 119.0(4) . .
C3 C2 H2A 120.5 . .
C1 C2 H2A 120.5 . .
C2 C3 C4 119.3(4) . .
C2 C3 H3A 120.3 . .
C4 C3 H3A 120.3 . .
C5 C4 C3 118.1(4) . .
C5 C4 H4A 120.9 . .
C3 C4 H4A 120.9 . .
N1 C5 C4 123.2(4) . .
N1 C5 C6 113.7(3) . .
C4 C5 C6 123.0(3) . .
N2 C6 N5 114.1(3) . .
N2 C6 C5 119.8(3) . .
N5 C6 C5 126.1(3) . .
N5 C7 N3 113.6(3) . .
N5 C7 C8 124.8(3) . .
N3 C7 C8 121.6(3) . .
N4 C8 C9 121.9(3) . .
N4 C8 C7 116.6(3) . .
C9 C8 C7 121.5(4) . .
C10 C9 C8 119.1(4) . .
C10 C9 H9A 120.5 . .
C8 C9 H9A 120.5 . .
C9 C10 C11 119.1(4) . .
C9 C10 H10A 120.5 . .
C11 C10 H10A 120.5 . .
C12 C11 C10 118.2(4) . .
C12 C11 H11A 120.9 . .
C10 C11 H11A 120.9 . .
N4 C12 C11 124.1(4) . .
N4 C12 H12A 117.9 . .
C11 C12 H12A 117.9 . .
N6 C13 Ag1 177.5(4) . .

loop_
_geom_bond_atom_site_label_1
_geom_bond_atom_site_label_2
_geom_bond_distance
_geom_bond_site_symmetry_2
Ag1 C13 2.045(4) .
Ag1 N3 2.143(3) .
Ag1 N4 2.601(3) .
Fe1 N6 2.116(3) 6_575
Fe1 N6 2.116(3) 5_575
Fe1 N2 2.151(3) 2_554
Fe1 N2 2.151(3) .
Fe1 N1 2.281(3) 2_554
Fe1 N1 2.281(3) .
N1 C1 1.342(5) .
N1 C5 1.351(5) .
N2 C6 1.334(5) .
N2 N3 1.363(4) .
N3 C7 1.344(5) .
N4 C12 1.336(5) .
N4 C8 1.336(5) .
N5 C7 1.341(5) .
N5 C6 1.344(5) .
N6 C13 1.133(5) .
N6 Fe1 2.116(3) 5_575
C1 C2 1.376(6) .
C1 H1A 0.9300 .
C2 C3 1.374(6) .
C2 H2A 0.9300 .
C3 C4 1.385(6) .
C3 H3A 0.9300 .
C4 C5 1.384(5) .
C4 H4A 0.9300 .
C5 C6 1.464(5) .
C7 C8 1.462(5) .
C8 C9 1.396(6) .
C9 C10 1.376(6) .
C9 H9A 0.9300 .
C10 C11 1.377(7) .
C10 H10A 0.9300 .
C11 C12 1.370(7) .
C11 H11A 0.9300 .
C12 H12A 0.9300 .

loop_
_geom_torsion_atom_site_label_1
_geom_torsion_atom_site_label_2
_geom_torsion_atom_site_label_3
_geom_torsion_atom_site_label_4
_geom_torsion
_geom_torsion_site_symmetry_1
N6 Fe1 N1 C1 -71.8(4) 6_575
N6 Fe1 N1 C1 -150.9(7) 5_575
N2 Fe1 N1 C1 24.9(4) 2_554
N2 Fe1 N1 C1 -173.5(4) .
N1 Fe1 N1 C1 99.0(4) 2_554
N6 Fe1 N1 C5 98.3(3) 6_575
N6 Fe1 N1 C5 19.2(9) 5_575
N2 Fe1 N1 C5 -165.0(3) 2_554
N2 Fe1 N1 C5 -3.4(3) .
N1 Fe1 N1 C5 -90.9(3) 2_554
N6 Fe1 N2 C6 -86.2(3) 6_575
N6 Fe1 N2 C6 -177.6(3) 5_575
N2 Fe1 N2 C6 47.8(3) 2_554
N1 Fe1 N2 C6 94.6(3) 2_554
N1 Fe1 N2 C6 -1.3(3) .
N6 Fe1 N2 N3 99.8(4) 6_575
N6 Fe1 N2 N3 8.3(4) 5_575
N2 Fe1 N2 N3 -126.3(4) 2_554
N1 Fe1 N2 N3 -79.5(4) 2_554
N1 Fe1 N2 N3 -175.4(4) .
C6 N2 N3 C7 0.1(4) .
Fe1 N2 N3 C7 174.6(3) .
C6 N2 N3 Ag1 175.9(3) .
Fe1 N2 N3 Ag1 -9.5(6) .
C13 Ag1 N3 C7 179.8(6) .
N4 Ag1 N3 C7 1.9(3) .
C13 Ag1 N3 N2 4.4(9) .
N4 Ag1 N3 N2 -173.4(4) .
C13 Ag1 N4 C12 2.4(5) .
N3 Ag1 N4 C12 -178.1(5) .
C13 Ag1 N4 C8 175.7(3) .
N3 Ag1 N4 C8 -4.9(3) .
C5 N1 C1 C2 0.2(7) .
Fe1 N1 C1 C2 170.1(4) .
N1 C1 C2 C3 -0.7(8) .
C1 C2 C3 C4 0.7(7) .
C2 C3 C4 C5 -0.4(7) .
C1 N1 C5 C4 0.2(6) .
Fe1 N1 C5 C4 -171.0(3) .
C1 N1 C5 C6 178.2(4) .
Fe1 N1 C5 C6 7.1(4) .
C3 C4 C5 N1 0.0(7) .
C3 C4 C5 C6 -178.0(4) .
N3 N2 C6 N5 0.6(5) .
Fe1 N2 C6 N5 -175.3(3) .
N3 N2 C6 C5 -178.3(3) .
Fe1 N2 C6 C5 5.8(5) .
C7 N5 C6 N2 -1.0(4) .
C7 N5 C6 C5 177.9(4) .
N1 C5 C6 N2 -8.7(5) .
C4 C5 C6 N2 169.4(4) .
N1 C5 C6 N5 172.5(4) .
C4 C5 C6 N5 -9.4(6) .
C6 N5 C7 N3 1.0(4) .
C6 N5 C7 C8 -177.2(4) .
N2 N3 C7 N5 -0.7(5) .
Ag1 N3 C7 N5 -177.1(3) .
N2 N3 C7 C8 177.6(3) .
Ag1 N3 C7 C8 1.1(5) .
C12 N4 C8 C9 1.2(7) .
Ag1 N4 C8 C9 -173.3(3) .
C12 N4 C8 C7 -178.7(4) .
Ag1 N4 C8 C7 6.9(4) .
N5 C7 C8 N4 171.9(4) .
N3 C7 C8 N4 -6.2(6) .
N5 C7 C8 C9 -8.0(6) .
N3 C7 C8 C9 173.9(4) .
N4 C8 C9 C10 0.2(7) .
C7 C8 C9 C10 180.0(4) .
C8 C9 C10 C11 -1.5(8) .
C9 C10 C11 C12 1.5(9) .
C8 N4 C12 C11 -1.2(8) .
Ag1 N4 C12 C11 171.6(4) .
C10 C11 C12 N4 -0.2(9) .
Fe1 N6 C13 Ag1 -105(8) 5_575
N3 Ag1 C13 N6 -95(8) .
N4 Ag1 C13 N6 83(8) .
